data_7116338
loop_
_publ_author_name
'Yunfeng Liao'
'Yi Peng'
'Hongrui Qi'
'Guo-Jun Deng'
'Hang Gonga'
'Chao-Jun Li'

_publ_section_title
;
 Palladium-catalyzed benzothieno[2,3-b]indole formation via
 dehydrative-dehydrogenative double C-H sulfuration using sulfur powder,
 indoles and cyclohexanones
;
_journal_name_full Chem.Commun.
_journal_page_first 1031
_journal_paper_doi 10.1039/C4cc08370A
_journal_volume 51
_journal_year 2015
_chemical_formula_moiety 'C16 H13 N S'
_chemical_formula_sum 'C16 H13 N S'
_chemical_formula_weight 251.33
_chemical_name_systematic
;
 ?
;
_space_group_crystal_system orthorhombic
_space_group_IT_number 61
_space_group_name_Hall '-P 2ac 2ab'
_space_group_name_H-M_alt 'P b c a'
_symmetry_space_group_name_Hall '-P 2ac 2ab'
_symmetry_space_group_name_H-M 'P b c a'
_atom_sites_solution_hydrogens geom
_audit_creation_date 2014-06-06
_audit_creation_method
;
Olex2 1.2
(compiled 2014.03.20 svn.r2914 for OlexSys, GUI svn.r4816)
;
_audit_update_record
;
2014-10-21 deposited with the CCDC.
2014-11-26 downloaded from the CCDC.
;
_cell_angle_alpha 90
_cell_angle_beta 90
_cell_angle_gamma 90
_cell_formula_units_Z 8
_cell_length_a 5.7076(11)
_cell_length_b 20.718(4)
_cell_length_c 21.125(4)
_cell_measurement_reflns_used 7368
_cell_measurement_temperature 173.1500
_cell_measurement_theta_max 27.4845
_cell_measurement_theta_min 2.1897
_cell_volume 2498.0(8)
_computing_cell_refinement 'CrystalClear (Rigaku Inc., 2007)'
_computing_data_collection 'CrystalClear (Rigaku Inc., 2007)'
_computing_data_reduction 'CrystalClear (Rigaku Inc., 2007)'
_computing_molecular_graphics 'Olex2 (Dolomanov et al., 2013)'
_computing_publication_material 'Olex2 (Dolomanov et al., 2013)'
_computing_structure_refinement 'ShelXL (Sheldrick, 2013)'
_computing_structure_solution
;
 'XS (Sheldrick, 2013)'
;
_diffrn_ambient_temperature 173.1500
_diffrn_detector_area_resol_mean 28.5714
_diffrn_measured_fraction_theta_full 0.998
_diffrn_measured_fraction_theta_max 0.995
_diffrn_measurement_device
;
Saturn724 (2x2 bin mode)
;
_diffrn_measurement_device_details
;
AFC10: Fixed Chi 2 circle
;
_diffrn_measurement_device_type 'Saturn724+ CCD'
_diffrn_measurement_method dtprofit.ref
_diffrn_orient_matrix_type d*Trek
_diffrn_orient_matrix_UB_11 -0.0931
_diffrn_orient_matrix_UB_12 -0.0980
_diffrn_orient_matrix_UB_13 0.1115
_diffrn_orient_matrix_UB_21 0.0387
_diffrn_orient_matrix_UB_22 -0.0044
_diffrn_orient_matrix_UB_23 0.0285
_diffrn_orient_matrix_UB_31 -0.0128
_diffrn_orient_matrix_UB_32 0.0390
_diffrn_orient_matrix_UB_33 0.0236
_diffrn_radiation_detector CCD
_diffrn_radiation_monochromator 'Graphite Monochromator'
_diffrn_radiation_type MoK\a
_diffrn_radiation_wavelength 0.71073
_diffrn_reflns_av_R_equivalents 0.0728
_diffrn_reflns_av_unetI/netI 0.0477
_diffrn_reflns_Laue_measured_fraction_full 0.998
_diffrn_reflns_Laue_measured_fraction_max 0.995
_diffrn_reflns_limit_h_max 7
_diffrn_reflns_limit_h_min -7
_diffrn_reflns_limit_k_max 26
_diffrn_reflns_limit_k_min -26
_diffrn_reflns_limit_l_max 26
_diffrn_reflns_limit_l_min -27
_diffrn_reflns_number 15510
_diffrn_reflns_point_group_measured_fraction_full 0.998
_diffrn_reflns_point_group_measured_fraction_max 0.995
_diffrn_reflns_theta_full 26.000
_diffrn_reflns_theta_max 27.507
_diffrn_reflns_theta_min 3.498
_diffrn_source 'Sealed Tube'
_diffrn_source_current 30.0000
_diffrn_source_power 1.5000
_diffrn_source_voltage 50.0000
_exptl_absorpt_coefficient_mu 0.238
_exptl_absorpt_correction_T_max 1.0000
_exptl_absorpt_correction_T_min 0.6337
_exptl_absorpt_correction_type multi-scan
_exptl_crystal_colour Colorless
_exptl_crystal_density_diffrn 1.337
_exptl_crystal_description rod
_exptl_crystal_F_000 1056
_exptl_crystal_size_max 0.32
_exptl_crystal_size_mid 0.13
_exptl_crystal_size_min 0.11
_refine_diff_density_max 0.425
_refine_diff_density_min -0.358
_refine_diff_density_rms 0.063
_refine_ls_extinction_method none
_refine_ls_goodness_of_fit_ref 1.304
_refine_ls_hydrogen_treatment constr
_refine_ls_matrix_type full
_refine_ls_number_parameters 165
_refine_ls_number_reflns 2862
_refine_ls_number_restraints 0
_refine_ls_restrained_S_all 1.304
_refine_ls_R_factor_all 0.0930
_refine_ls_R_factor_gt 0.0835
_refine_ls_shift/su_max 0.001
_refine_ls_shift/su_mean 0.000
_refine_ls_structure_factor_coef Fsqd
_refine_ls_weighting_details 'w=1/[\s^2^(Fo^2^)+(0.0531P)^2^+2.4999P] where P=(Fo^2^+2Fc^2^)/3'
_refine_ls_weighting_scheme calc
_refine_ls_wR_factor_gt 0.1728
_refine_ls_wR_factor_ref 0.1774
_reflns_Friedel_coverage 0.000
_reflns_number_gt 2624
_reflns_number_total 2862
_reflns_threshold_expression 'I > 2\s(I)'
_cod_data_source_file c4cc08370a2.cif
_cod_data_source_block sa3433b
_cod_original_cell_volume 2498.0(9)
_cod_database_code 7116338
_shelxl_version_number 2013-4
_shelx_space_group_comment
;
The symmetry employed for this shelxl refinement is uniquely defined
by the following loop, which should always be used as a source of
symmetry information in preference to the above space-group names.
They are only intended as comments.
;
_diffrn_number_total 3331
_olex2_refinement_description
;
1. Fixed Uiso
 At 1.2 times of:
  All C(H) groups
 At 1.5 times of:
  All C(H,H,H) groups
2.a Aromatic/amide H refined with riding coordinates:
 C2(H2), C3(H3), C4(H4), C5(H5), C12(H12), C14(H14), C15(H15)
2.b Idealised Me refined as rotating group:
 C9(H9A,H9B,H9C), C16(H16A,H16B,H16C)
;

loop_
_space_group_symop_operation_xyz
'x, y, z'
'-x+1/2, -y, z+1/2'
'-x, y+1/2, -z+1/2'
'x+1/2, -y+1/2, -z'
'-x, -y, -z'
'x-1/2, y, -z-1/2'
'x, -y-1/2, z-1/2'
'-x-1/2, y-1/2, z'

loop_
_atom_site_label
_atom_site_type_symbol
_atom_site_fract_x
_atom_site_fract_y
_atom_site_fract_z
_atom_site_U_iso_or_equiv
_atom_site_adp_type
_atom_site_occupancy
_atom_site_site_symmetry_order
_atom_site_calc_flag
_atom_site_refinement_flags_posn
S1 S 0.79190(14) 0.04508(4) 0.45504(4) 0.0317(2) Uani 1 1 d .
N1 N 0.5090(4) 0.15758(12) 0.45721(12) 0.0320(6) Uani 1 1 d .
C1 C 0.5094(5) 0.21412(14) 0.42181(15) 0.0328(7) Uani 1 1 d .
C2 C 0.3464(6) 0.26405(16) 0.42286(19) 0.0437(8) Uani 1 1 d .
H2 H 0.2212 0.2639 0.4510 0.052 Uiso 1 1 calc R
C3 C 0.3787(7) 0.31374(18) 0.3803(2) 0.0546(11) Uani 1 1 d .
H3 H 0.2727 0.3478 0.3797 0.066 Uiso 1 1 calc R
C4 C 0.5666(7) 0.31413(17) 0.3380(2) 0.0513(10) Uani 1 1 d .
H4 H 0.5826 0.3483 0.3098 0.062 Uiso 1 1 calc R
C5 C 0.7290(7) 0.26472(16) 0.33721(17) 0.0422(8) Uani 1 1 d .
H5 H 0.8540 0.2656 0.3090 0.051 Uiso 1 1 calc R
C6 C 0.7026(5) 0.21342(14) 0.37951(15) 0.0332(7) Uani 1 1 d .
C7 C 0.8229(5) 0.15348(14) 0.39073(14) 0.0300(6) Uani 1 1 d .
C8 C 0.6977(5) 0.12216(14) 0.43742(14) 0.0295(6) Uani 1 1 d .
C9 C 0.3433(6) 0.14031(16) 0.50636(16) 0.0389(8) Uani 1 1 d .
H9A H 0.3651 0.1681 0.5423 0.058 Uiso 1 1 calc GR
H9B H 0.3684 0.0963 0.5188 0.058 Uiso 1 1 calc GR
H9C H 0.1866 0.1451 0.4905 0.058 Uiso 1 1 calc GR
C10 C 1.0122(5) 0.11445(15) 0.36772(14) 0.0294(6) Uani 1 1 d .
C11 C 1.0130(5) 0.05300(14) 0.39717(14) 0.0301(6) Uani 1 1 d .
C12 C 1.1747(5) 0.00552(16) 0.38143(15) 0.0347(7) Uani 1 1 d .
H12 H 1.1692 -0.0346 0.4011 0.042 Uiso 1 1 calc R
C13 C 1.3441(6) 0.01845(17) 0.33623(15) 0.0364(7) Uani 1 1 d .
C14 C 1.3498(6) 0.07984(17) 0.30901(15) 0.0374(8) Uani 1 1 d .
H14 H 1.4671 0.0892 0.2799 0.045 Uiso 1 1 calc R
C15 C 1.1888(6) 0.12696(16) 0.32357(14) 0.0345(7) Uani 1 1 d .
H15 H 1.1975 0.1671 0.3040 0.041 Uiso 1 1 calc R
C16 C 1.5175(7) -0.03261(18) 0.31653(18) 0.0482(9) Uani 1 1 d .
H16A H 1.5339 -0.0638 0.3499 0.072 Uiso 1 1 calc GR
H16B H 1.6665 -0.0129 0.3082 0.072 Uiso 1 1 calc GR
H16C H 1.4623 -0.0537 0.2789 0.072 Uiso 1 1 calc GR

loop_
_atom_site_aniso_label
_atom_site_aniso_U_11
_atom_site_aniso_U_22
_atom_site_aniso_U_33
_atom_site_aniso_U_23
_atom_site_aniso_U_13
_atom_site_aniso_U_12
S1 0.0339(4) 0.0321(4) 0.0291(4) 0.0021(3) 0.0052(3) 0.0006(3)
N1 0.0315(13) 0.0337(14) 0.0307(13) -0.0044(11) 0.0015(11) -0.0001(10)
C1 0.0340(16) 0.0294(15) 0.0351(17) -0.0045(13) -0.0058(13) -0.0022(12)
C2 0.0413(18) 0.0346(18) 0.055(2) -0.0086(16) -0.0086(16) 0.0042(14)
C3 0.050(2) 0.0373(19) 0.076(3) -0.004(2) -0.019(2) 0.0078(17)
C4 0.061(2) 0.0348(18) 0.059(3) 0.0086(18) -0.017(2) -0.0031(17)
C5 0.0480(19) 0.0375(18) 0.0410(19) 0.0057(15) -0.0078(16) -0.0065(15)
C6 0.0353(16) 0.0299(15) 0.0343(17) -0.0006(13) -0.0098(13) -0.0040(13)
C7 0.0322(15) 0.0328(15) 0.0249(15) -0.0015(12) -0.0027(12) -0.0046(12)
C8 0.0322(15) 0.0308(15) 0.0255(14) -0.0024(12) -0.0009(12) -0.0022(12)
C9 0.0335(16) 0.0431(18) 0.0401(19) -0.0070(15) 0.0059(14) -0.0037(14)
C10 0.0313(15) 0.0348(16) 0.0222(14) -0.0030(12) -0.0023(12) -0.0048(12)
C11 0.0318(15) 0.0344(15) 0.0242(14) -0.0025(12) 0.0015(12) -0.0020(12)
C12 0.0358(16) 0.0371(17) 0.0312(17) -0.0034(14) 0.0000(13) 0.0037(13)
C13 0.0339(16) 0.0477(19) 0.0276(16) -0.0079(14) 0.0002(13) -0.0012(14)
C14 0.0315(16) 0.056(2) 0.0249(15) -0.0040(15) 0.0044(12) -0.0058(14)
C15 0.0372(16) 0.0432(18) 0.0232(15) 0.0019(13) 0.0012(13) -0.0055(14)
C16 0.044(2) 0.060(2) 0.041(2) -0.0114(17) 0.0054(16) 0.0073(17)

loop_
_atom_type_symbol
_atom_type_description
_atom_type_scat_dispersion_real
_atom_type_scat_dispersion_imag
_atom_type_scat_source
C C 0.0033 0.0016 'International Tables Vol C Tables 4.2.6.8 and 6.1.1.4'
H H 0.0000 0.0000 'International Tables Vol C Tables 4.2.6.8 and 6.1.1.4'
N N 0.0061 0.0033 'International Tables Vol C Tables 4.2.6.8 and 6.1.1.4'
S S 0.1246 0.1234 'International Tables Vol C Tables 4.2.6.8 and 6.1.1.4'

loop_
_geom_angle_atom_site_label_1
_geom_angle_atom_site_label_2
_geom_angle_atom_site_label_3
_geom_angle
C8 S1 C11 89.27(14)
C1 N1 C9 126.5(3)
C8 N1 C1 106.6(3)
C8 N1 C9 126.9(3)
N1 C1 C2 128.1(3)
N1 C1 C6 109.3(3)
C2 C1 C6 122.5(3)
C3 C2 C1 117.1(4)
C2 C3 C4 121.6(3)
C5 C4 C3 121.3(4)
C4 C5 C6 118.9(4)
C1 C6 C7 106.0(3)
C5 C6 C1 118.6(3)
C5 C6 C7 135.3(3)
C8 C7 C6 106.1(3)
C8 C7 C10 111.5(3)
C10 C7 C6 142.2(3)
N1 C8 S1 132.5(2)
N1 C8 C7 111.9(3)
C7 C8 S1 115.4(2)
C11 C10 C7 111.1(3)
C15 C10 C7 131.7(3)
C15 C10 C11 117.2(3)
C10 C11 S1 112.7(2)
C12 C11 S1 125.1(2)
C12 C11 C10 122.2(3)
C13 C12 C11 119.5(3)
C12 C13 C14 118.5(3)
C12 C13 C16 120.9(3)
C14 C13 C16 120.7(3)
C15 C14 C13 122.6(3)
C14 C15 C10 120.0(3)

loop_
_geom_bond_atom_site_label_1
_geom_bond_atom_site_label_2
_geom_bond_distance
S1 C8 1.725(3)
S1 C11 1.764(3)
N1 C1 1.390(4)
N1 C8 1.369(4)
N1 C9 1.449(4)
C1 C2 1.391(4)
C1 C6 1.419(5)
C2 C3 1.379(6)
C3 C4 1.396(6)
C4 C5 1.381(5)
C5 C6 1.397(5)
C6 C7 1.439(4)
C7 C8 1.380(4)
C7 C10 1.435(4)
C10 C11 1.417(4)
C10 C15 1.398(4)
C11 C12 1.389(4)
C12 C13 1.385(4)
C13 C14 1.396(5)
C13 C16 1.507(5)
C14 C15 1.375(5)

loop_
_geom_torsion_atom_site_label_1
_geom_torsion_atom_site_label_2
_geom_torsion_atom_site_label_3
_geom_torsion_atom_site_label_4
_geom_torsion
S1 C11 C12 C13 -178.2(2)
N1 C1 C2 C3 -176.4(3)
N1 C1 C6 C5 177.0(3)
N1 C1 C6 C7 -0.2(3)
C1 N1 C8 S1 -173.6(3)
C1 N1 C8 C7 0.4(3)
C1 C2 C3 C4 -0.1(5)
C1 C6 C7 C8 0.5(3)
C1 C6 C7 C10 174.5(4)
C2 C1 C6 C5 -0.3(5)
C2 C1 C6 C7 -177.5(3)
C2 C3 C4 C5 -0.3(6)
C3 C4 C5 C6 0.4(5)
C4 C5 C6 C1 -0.1(5)
C4 C5 C6 C7 176.1(3)
C5 C6 C7 C8 -176.0(4)
C5 C6 C7 C10 -2.0(7)
C6 C1 C2 C3 0.4(5)
C6 C7 C8 S1 174.6(2)
C6 C7 C8 N1 -0.6(3)
C6 C7 C10 C11 -171.1(4)
C6 C7 C10 C15 9.6(7)
C7 C10 C11 S1 -2.8(3)
C7 C10 C11 C12 177.8(3)
C7 C10 C15 C14 -178.9(3)
C8 S1 C11 C10 1.7(2)
C8 S1 C11 C12 -179.0(3)
C8 N1 C1 C2 177.0(3)
C8 N1 C1 C6 -0.1(3)
C8 C7 C10 C11 2.7(4)
C8 C7 C10 C15 -176.6(3)
C9 N1 C1 C2 -4.1(5)
C9 N1 C1 C6 178.8(3)
C9 N1 C8 S1 7.5(5)
C9 N1 C8 C7 -178.4(3)
C10 C7 C8 S1 -1.5(3)
C10 C7 C8 N1 -176.7(2)
C10 C11 C12 C13 1.1(5)
C11 S1 C8 N1 173.8(3)
C11 S1 C8 C7 -0.1(2)
C11 C10 C15 C14 1.9(4)
C11 C12 C13 C14 1.6(5)
C11 C12 C13 C16 -178.1(3)
C12 C13 C14 C15 -2.5(5)
C13 C14 C15 C10 0.7(5)
C15 C10 C11 S1 176.6(2)
C15 C10 C11 C12 -2.8(4)
C16 C13 C14 C15 177.1(3)
